data_7008942
loop_
_publ_author_name
'Drew, Michael G. B.'
'Iveson, Peter B.'
'Hudson, Michael J.'
'Liljenzin, Jan Olov'
'Spjuth, Lena'
'Cordier, Pierre-Yves'
'Enarsson, \%Asa'
'Hill, Cl\'ement'
'Madic, Charles'

_publ_section_title
;
 Separation of americium(III) from europium(III) with tridentate
 heterocyclic nitrogen ligands and crystallographic studies of
 complexes formed by 2,2'&#x2236;6',2&#x2033;-terpyridine with the
 lanthanides
;
_journal_issue 5
_journal_name_full 'Journal of the Chemical Society, Dalton Transactions'
_journal_page_first 821
_journal_paper_doi 10.1039/a907077j
_journal_year 2000
_chemical_formula_sum 'C15 H11 N6 O9 Yb'
_chemical_formula_weight 592.34
_chemical_name_systematic
; 
 ? 
;
_space_group_IT_number 14
_symmetry_cell_setting monoclinic
_symmetry_space_group_name_Hall '-P 2yn'
_symmetry_space_group_name_H-M 'P 1 21/n 1'
_atom_sites_solution_hydrogens geom
_atom_sites_solution_primary direct
_atom_sites_solution_secondary difmap
_audit_creation_method SHELXL-97
_cell_angle_alpha 90.00
_cell_angle_beta 111.110(10)
_cell_angle_gamma 90.00
_cell_formula_units_Z 4
_cell_length_a 9.090(9)
_cell_length_b 16.693(17)
_cell_length_c 13.636(15)
_cell_measurement_temperature 298(2)
_cell_volume 1930(3)
_computing_cell_refinement XDS
_computing_data_collection 'XDS (Kabsch, 1991)'
_computing_data_reduction XDS
_computing_molecular_graphics PLATON(Spek,1994)
_computing_structure_refinement 'SHELXL-93 (Sheldrick, 1993)'
_computing_structure_solution 'SHELXS-86 (Sheldrick, 1990)'
_diffrn_ambient_temperature 298(2)
_diffrn_measurement_device 'Marresearch Image Plate'
_diffrn_measurement_method '95 frames at 2^o intervals, counting time 2 min.'
_diffrn_radiation_monochromator graphite
_diffrn_radiation_source 'fine-focus sealed tube'
_diffrn_radiation_type MoK\a
_diffrn_radiation_wavelength 0.71073
_diffrn_reflns_av_R_equivalents 0.0756
_diffrn_reflns_av_sigmaI/netI 0.0517
_diffrn_reflns_limit_h_max 11
_diffrn_reflns_limit_h_min 0
_diffrn_reflns_limit_k_max 20
_diffrn_reflns_limit_k_min -20
_diffrn_reflns_limit_l_max 15
_diffrn_reflns_limit_l_min -16
_diffrn_reflns_number 5514
_diffrn_reflns_theta_max 25.89
_diffrn_reflns_theta_min 2.66
_diffrn_standards_number n/a
_exptl_absorpt_coefficient_mu 4.909
_exptl_absorpt_correction_T_max 1.00
_exptl_absorpt_correction_T_min 0.32
_exptl_absorpt_correction_type 'DIFABS(Walker and Stuart, 1983)'
_exptl_crystal_density_diffrn 2.038
_exptl_crystal_density_method 'not measured'
_exptl_crystal_F_000 1140
_exptl_crystal_size_max 0.35
_exptl_crystal_size_mid 0.20
_exptl_crystal_size_min 0.15
_refine_diff_density_max 3.447
_refine_diff_density_min -3.278
_refine_diff_density_rms 0.289
_refine_ls_extinction_coef 0.0026(7)
_refine_ls_extinction_expression Fc^*^=kFc[1+0.001xFc^2^\l^3^/sin(2\q)]^-1/4^
_refine_ls_extinction_method SHELXL
_refine_ls_goodness_of_fit_ref 1.046
_refine_ls_hydrogen_treatment mixed
_refine_ls_matrix_type full
_refine_ls_number_parameters 281
_refine_ls_number_reflns 3449
_refine_ls_number_restraints 0
_refine_ls_restrained_S_all 1.046
_refine_ls_R_factor_all 0.0797
_refine_ls_R_factor_gt 0.0652
_refine_ls_shift/su_max 0.000
_refine_ls_shift/su_mean 0.000
_refine_ls_structure_factor_coef Fsqd
_refine_ls_weighting_details 'w=1/[\s^2^(Fo^2^)+(0.1507P)^2^+1.3917P] where P=(Fo^2^+2Fc^2^)/3'
_refine_ls_weighting_scheme calc
_refine_ls_wR_factor_gt 0.1852
_refine_ls_wR_factor_ref 0.2014
_reflns_number_gt 2726
_reflns_number_total 3449
_reflns_threshold_expression >2sigma(I)
_cod_data_source_file a907077j.txt
_cod_data_source_block 5-Yb
_cod_depositor_comments
;
The following automatic conversions were performed:

'_refine_ls_weighting_scheme' value 'calc
w=1/[\s^2^(Fo^2^)+(0.1507P)^2^+1.3917P] where P=(Fo^2^+2Fc^2^)/3' was
changed to 'calc'. New tag '_refine_ls_weighting_details' was
created. The value of the new tag was set to
'w=1/[\s^2^(Fo^2^)+(0.1507P)^2^+1.3917P] where P=(Fo^2^+2Fc^2^)/3'.

Automatic conversion script
Id: cif_fix_values 3143 2015-03-26 13:38:13Z robertas 
;
_cod_original_sg_symbol_H-M P21/n
_cod_database_code 7008942

loop_
_symmetry_equiv_pos_as_xyz
'x, y, z'
'-x+1/2, y+1/2, -z+1/2'
'-x, -y, -z'
'x-1/2, -y-1/2, z-1/2'

loop_
_atom_site_label
_atom_site_type_symbol
_atom_site_fract_x
_atom_site_fract_y
_atom_site_fract_z
_atom_site_U_iso_or_equiv
_atom_site_adp_type
_atom_site_occupancy
_atom_site_calc_flag
_atom_site_refinement_flags
_atom_site_disorder_assembly
_atom_site_disorder_group
Yb Yb 0.46701(4) 0.84449(2) 0.20474(3) 0.0355(3) Uani 1 d . . .
N43 N 0.3735(12) 0.6956(5) 0.1063(7) 0.054(2) Uani 1 d . . .
O42 O 0.5097(10) 0.7241(5) 0.1276(7) 0.062(2) Uani 1 d . . .
O41 O 0.2780(9) 0.7404(4) 0.1362(7) 0.062(2) Uani 1 d . . .
O44 O 0.3296(14) 0.6315(5) 0.0657(9) 0.084(3) Uani 1 d . . .
N53 N 0.4488(11) 0.7748(6) 0.3889(8) 0.057(2) Uani 1 d . . .
O52 O 0.4033(13) 0.8439(5) 0.3596(9) 0.071(3) Uani 1 d . . .
O51 O 0.5225(9) 0.7380(5) 0.3375(7) 0.060(2) Uani 1 d . . .
O54 O 0.4152(12) 0.7412(6) 0.4589(8) 0.077(3) Uani 1 d . . .
N63 N 0.4881(13) 0.8904(6) 0.0106(8) 0.061(2) Uani 1 d . . .
O61 O 0.6064(10) 0.8869(7) 0.0965(8) 0.074(3) Uani 1 d . . .
O62 O 0.3609(9) 0.8748(6) 0.0199(8) 0.073(3) Uani 1 d . . .
O64 O 0.5016(15) 0.9087(8) -0.0727(9) 0.103(4) Uani 1 d . . .
N11 N 0.2385(9) 0.9290(5) 0.1727(8) 0.048(2) Uani 1 d . . .
C16 C 0.2586(10) 1.0076(5) 0.2055(8) 0.040(2) Uani 1 d . . .
C12 C 0.0917(11) 0.9022(7) 0.1241(10) 0.059(3) Uani 1 d . . .
H12 H 0.0762 0.8489 0.1026 0.071 Uiso 1 calc R . .
C13 C -0.0394(11) 0.9521(8) 0.1048(10) 0.063(3) Uani 1 d . . .
H13 H -0.1403 0.9322 0.0697 0.075 Uiso 1 calc R . .
N21 N 0.5368(8) 0.9776(5) 0.2705(6) 0.0364(16) Uani 1 d . . .
C22 C 0.4234(12) 1.0338(6) 0.2607(8) 0.045(2) Uani 1 d . . .
C26 C 0.6893(12) 0.9979(6) 0.3171(8) 0.044(2) Uani 1 d . . .
C32 C 0.8434(12) 0.7960(8) 0.3263(10) 0.058(3) Uani 1 d . . .
H32 H 0.8005 0.7450 0.3097 0.069 Uiso 1 calc R . .
C33 C 1.0059(13) 0.8024(8) 0.3656(10) 0.063(3) Uani 1 d . . .
H33 H 1.0706 0.7575 0.3786 0.076 Uiso 1 calc R . .
N31 N 0.7442(9) 0.8568(5) 0.3104(8) 0.0430(19) Uani 1 d . . .
C36 C 0.8056(11) 0.9316(7) 0.3316(9) 0.046(2) Uani 1 d . . .
C15 C 0.1308(14) 1.0587(7) 0.1891(9) 0.055(3) Uani 1 d . . .
H15 H 0.1470 1.1113 0.2128 0.066 Uiso 1 calc R . .
C14 C -0.0196(13) 1.0305(8) 0.1373(11) 0.065(3) Uani 1 d . . .
H14 H -0.1063 1.0639 0.1247 0.077 Uiso 1 calc R . .
C34 C 1.0676(13) 0.8791(9) 0.3848(9) 0.063(3) Uani 1 d . . .
H34 H 1.1761 0.8869 0.4077 0.075 Uiso 1 calc R . .
C35 C 0.9686(12) 0.9434(7) 0.3698(10) 0.056(3) Uani 1 d . . .
H36 H 1.0097 0.9948 0.3852 0.067 Uiso 1 calc R . .
C25 C 0.7358(14) 1.0751(7) 0.3545(11) 0.062(3) Uani 1 d . . .
H25 H 0.8423 1.0880 0.3842 0.074 Uiso 1 calc R . .
C24 C 0.6244(16) 1.1312(8) 0.3470(11) 0.066(3) Uani 1 d . . .
H24 H 0.6537 1.1830 0.3716 0.080 Uiso 1 calc R . .
C23 C 0.4604(16) 1.1099(7) 0.3007(10) 0.063(3) Uani 1 d . . .
H23 H 0.3818 1.1465 0.2979 0.075 Uiso 1 calc R . .

loop_
_atom_site_aniso_label
_atom_site_aniso_U_11
_atom_site_aniso_U_22
_atom_site_aniso_U_33
_atom_site_aniso_U_23
_atom_site_aniso_U_13
_atom_site_aniso_U_12
Yb 0.0324(3) 0.0331(4) 0.0419(4) 0.00068(14) 0.0143(2) 0.00156(12)
N43 0.076(6) 0.039(4) 0.043(5) -0.007(4) 0.018(5) -0.003(4)
O42 0.064(5) 0.051(4) 0.080(6) -0.015(4) 0.036(4) 0.002(4)
O41 0.049(4) 0.051(4) 0.086(7) -0.012(4) 0.024(4) -0.005(3)
O44 0.126(9) 0.050(4) 0.073(7) -0.018(5) 0.032(6) -0.020(5)
N53 0.053(5) 0.063(6) 0.054(6) 0.009(5) 0.018(4) 0.008(4)
O52 0.082(7) 0.076(7) 0.072(7) 0.017(4) 0.046(6) 0.022(4)
O51 0.057(4) 0.057(5) 0.063(6) 0.000(4) 0.019(4) 0.001(3)
O54 0.097(7) 0.077(6) 0.070(6) 0.028(5) 0.044(6) 0.007(5)
N63 0.078(7) 0.061(6) 0.048(6) 0.001(5) 0.028(5) -0.015(5)
O61 0.061(5) 0.106(8) 0.062(6) 0.006(5) 0.032(5) -0.019(5)
O62 0.050(4) 0.091(6) 0.072(6) 0.024(5) 0.015(4) -0.003(4)
O64 0.126(9) 0.135(10) 0.064(7) 0.022(7) 0.053(7) -0.002(8)
N11 0.036(4) 0.049(4) 0.061(6) 0.007(4) 0.019(4) 0.013(3)
C16 0.041(4) 0.039(4) 0.044(6) 0.005(4) 0.021(4) 0.006(4)
C12 0.037(5) 0.066(7) 0.069(8) 0.006(6) 0.013(5) 0.004(5)
C13 0.025(4) 0.085(8) 0.075(8) 0.027(7) 0.014(5) 0.023(5)
N21 0.046(4) 0.039(4) 0.029(4) 0.003(3) 0.019(3) 0.001(3)
C22 0.052(5) 0.041(5) 0.041(6) 0.002(4) 0.017(4) -0.001(4)
C26 0.058(6) 0.042(5) 0.035(5) -0.005(4) 0.020(5) -0.010(4)
C32 0.043(5) 0.068(7) 0.064(8) -0.006(6) 0.023(5) 0.006(5)
C33 0.050(6) 0.083(8) 0.050(7) 0.002(6) 0.009(5) 0.024(6)
N31 0.027(4) 0.047(4) 0.044(5) -0.001(4) -0.001(3) 0.000(3)
C36 0.036(4) 0.062(6) 0.041(6) 0.005(5) 0.014(4) -0.006(4)
C15 0.067(6) 0.052(6) 0.043(6) 0.006(5) 0.018(5) 0.031(5)
C14 0.048(6) 0.078(8) 0.068(8) -0.002(7) 0.021(6) 0.022(6)
C34 0.044(5) 0.097(10) 0.042(7) 0.002(6) 0.009(5) 0.000(6)
C35 0.048(5) 0.061(6) 0.060(7) -0.007(6) 0.022(5) -0.021(5)
C25 0.061(6) 0.058(6) 0.064(8) -0.002(6) 0.021(6) -0.003(5)
C24 0.075(8) 0.055(6) 0.061(8) 0.000(6) 0.015(6) -0.029(6)
C23 0.083(8) 0.045(6) 0.065(8) -0.015(6) 0.033(7) -0.009(5)

loop_
_atom_type_symbol
_atom_type_description
_atom_type_scat_dispersion_real
_atom_type_scat_dispersion_imag
_atom_type_scat_source
C C 0.0033 0.0016 'International Tables Vol C Tables 4.2.6.8 and 6.1.1.4'
H H 0.0000 0.0000 'International Tables Vol C Tables 4.2.6.8 and 6.1.1.4'
N N 0.0061 0.0033 'International Tables Vol C Tables 4.2.6.8 and 6.1.1.4'
O O 0.0106 0.0060 'International Tables Vol C Tables 4.2.6.8 and 6.1.1.4'
Yb Yb -0.3850 5.5486 'International Tables Vol C Tables 4.2.6.8 and 6.1.1.4'

loop_
_geom_angle_atom_site_label_1
_geom_angle_atom_site_label_2
_geom_angle_atom_site_label_3
_geom_angle
_geom_angle_site_symmetry_1
_geom_angle_site_symmetry_3
_geom_angle_publ_flag
O42 Yb O61 76.5(3) . . ?
O42 Yb O52 121.5(3) . . ?
O61 Yb O52 155.1(4) . . ?
O42 Yb O41 54.4(3) . . ?
O61 Yb O41 116.4(3) . . ?
O52 Yb O41 88.5(4) . . ?
O42 Yb N21 153.1(3) . . ?
O61 Yb N21 80.1(3) . . ?
O52 Yb N21 77.8(3) . . ?
O41 Yb N21 151.5(2) . . ?
O42 Yb O62 77.3(4) . . ?
O61 Yb O62 52.3(3) . . ?
O52 Yb O62 142.7(3) . . ?
O41 Yb O62 77.4(3) . . ?
N21 Yb O62 98.6(3) . . ?
O42 Yb N11 133.1(3) . . ?
O61 Yb N11 109.3(3) . . ?
O52 Yb N11 72.3(3) . . ?
O41 Yb N11 84.4(3) . . ?
N21 Yb N11 67.7(3) . . ?
O62 Yb N11 72.2(3) . . ?
O42 Yb N31 92.0(3) . . ?
O61 Yb N31 70.7(3) . . ?
O52 Yb N31 90.3(4) . . ?
O41 Yb N31 138.1(3) . . ?
N21 Yb N31 67.6(3) . . ?
O62 Yb N31 123.0(3) . . ?
N11 Yb N31 134.5(3) . . ?
O42 Yb O51 72.0(3) . . ?
O61 Yb O51 131.3(3) . . ?
O52 Yb O51 52.7(3) . . ?
O41 Yb O51 71.9(3) . . ?
N21 Yb O51 116.0(3) . . ?
O62 Yb O51 145.4(3) . . ?
N11 Yb O51 119.4(3) . . ?
N31 Yb O51 74.3(3) . . ?
O44 N43 O42 125.2(10) . . ?
O44 N43 O41 120.1(10) . . ?
O42 N43 O41 114.7(8) . . ?
N43 O42 Yb 96.8(6) . . ?
N43 O41 Yb 94.2(6) . . ?
O54 N53 O52 121.6(10) . . ?
O54 N53 O51 121.7(10) . . ?
O52 N53 O51 116.6(10) . . ?
N53 O52 Yb 97.5(7) . . ?
N53 O51 Yb 92.7(6) . . ?
O64 N63 O62 123.9(12) . . ?
O64 N63 O61 122.1(11) . . ?
O62 N63 O61 114.0(9) . . ?
N63 O61 Yb 97.0(6) . . ?
N63 O62 Yb 96.6(7) . . ?
C12 N11 C16 118.2(8) . . ?
C12 N11 Yb 122.3(7) . . ?
C16 N11 Yb 119.5(6) . . ?
N11 C16 C15 121.7(9) . . ?
N11 C16 C22 116.0(8) . . ?
C15 C16 C22 122.2(9) . . ?
N11 C12 C13 121.6(12) . . ?
C14 C13 C12 120.3(11) . . ?
C26 N21 C22 119.2(8) . . ?
C26 N21 Yb 120.0(6) . . ?
C22 N21 Yb 120.9(6) . . ?
N21 C22 C23 121.9(10) . . ?
N21 C22 C16 115.9(8) . . ?
C23 C22 C16 122.2(10) . . ?
N21 C26 C25 122.1(10) . . ?
N21 C26 C36 115.9(8) . . ?
C25 C26 C36 121.9(10) . . ?
N31 C32 C33 125.1(12) . . ?
C32 C33 C34 116.6(11) . . ?
C32 N31 C36 117.9(9) . . ?
C32 N31 Yb 122.3(7) . . ?
C36 N31 Yb 117.8(6) . . ?
N31 C36 C35 120.6(10) . . ?
N31 C36 C26 115.8(8) . . ?
C35 C36 C26 123.4(10) . . ?
C14 C15 C16 119.3(11) . . ?
C13 C14 C15 118.8(9) . . ?
C35 C34 C33 119.8(10) . . ?
C34 C35 C36 119.9(11) . . ?
C24 C25 C26 119.4(11) . . ?
C25 C24 C23 119.3(12) . . ?
C22 C23 C24 118.0(12) . . ?

loop_
_geom_bond_atom_site_label_1
_geom_bond_atom_site_label_2
_geom_bond_distance
_geom_bond_site_symmetry_2
_geom_bond_publ_flag
Yb O42 2.364(8) . ?
Yb O61 2.373(8) . ?
Yb O52 2.382(10) . ?
Yb O41 2.385(7) . ?
Yb N21 2.395(8) . ?
Yb O62 2.406(10) . ?
Yb N11 2.417(7) . ?
Yb N31 2.419(8) . ?
Yb O51 2.456(9) . ?
N43 O44 1.205(13) . ?
N43 O42 1.259(12) . ?
N43 O41 1.317(12) . ?
N53 O54 1.237(12) . ?
N53 O52 1.241(12) . ?
N53 O51 1.286(13) . ?
N63 O64 1.225(14) . ?
N63 O62 1.235(12) . ?
N63 O61 1.275(13) . ?
N11 C12 1.335(13) . ?
N11 C16 1.377(13) . ?
C16 C15 1.393(13) . ?
C16 C22 1.480(14) . ?
C12 C13 1.400(14) . ?
C13 C14 1.372(19) . ?
N21 C26 1.344(12) . ?
N21 C22 1.364(12) . ?
C22 C23 1.376(15) . ?
C26 C25 1.394(15) . ?
C26 C36 1.493(14) . ?
C32 N31 1.323(14) . ?
C32 C33 1.383(16) . ?
C33 C34 1.38(2) . ?
N31 C36 1.356(13) . ?
C36 C35 1.396(14) . ?
C15 C14 1.377(18) . ?
C34 C35 1.368(18) . ?
C25 C24 1.357(19) . ?
C24 C23 1.438(19) . ?
